data_2240543
loop_
_publ_author_name
'El-Hiti, Gamal A.'
'Smith, Keith'
'Hegazy, Amany S.'
'Alanazi, Saud A.'
'Kariuki, Benson M.'

_publ_section_title
;
 Crystal structure of 2-(1-methylethyl)-1,3-thiazolo[4,5-<i>b</i>]pyridine
;
_journal_issue 5
_journal_name_full 'Acta Crystallographica Section E'
_journal_page_first o272
_journal_page_last o273
_journal_paper_doi 10.1107/S2056989015006039
_journal_volume 71
_journal_year 2015
_chemical_formula_iupac 'C9 H10 N2 S'
_chemical_formula_moiety 'C9 H10 N2 S'
_chemical_formula_sum 'C9 H10 N2 S'
_chemical_formula_weight 178.25
_chemical_name_common 2-(1-Methylethyl)-1,3-thiazolo[4,5-<i>b</i>]pyridine
_chemical_name_systematic 2-(1-Methylethyl)-1,3-thiazolo[4,5-<i>b</i>]pyridine
_space_group_crystal_system orthorhombic
_space_group_IT_number 33
_space_group_name_Hall 'P 2c -2n'
_space_group_name_H-M_alt 'P n a 21'
_symmetry_space_group_name_Hall 'P 2c -2n'
_symmetry_space_group_name_H-M 'P n a 21'
_atom_sites_solution_hydrogens geom
_audit_creation_method SHELXL-2013
_cell_angle_alpha 90
_cell_angle_beta 90
_cell_angle_gamma 90
_cell_formula_units_Z 4
_cell_length_a 9.6376(2)
_cell_length_b 10.1602(2)
_cell_length_c 8.9254(2)
_cell_measurement_reflns_used 2276
_cell_measurement_temperature 150(2)
_cell_measurement_theta_max 73.7770
_cell_measurement_theta_min 6.3190
_cell_volume 873.97(3)
_computing_cell_refinement
;
CrysAlis PRO (Agilent, 2014)
;
_computing_data_collection
;
CrysAlis PRO (Agilent, 2014)
;
_computing_data_reduction
;
CrysAlis PRO (Agilent, 2014)
;
_computing_molecular_graphics
;
ORTEP-3 for Windows (Farrugia, 2012)
;
_computing_publication_material
;
WinGX (Farrugia, 2012) and CHEMDRAW Ultra (Cambridge Soft, 2001)
;
_computing_structure_refinement
;
SHELXL2013 (Sheldrick, 2015)
;
_computing_structure_solution
;
SHELXS2013 (Sheldrick, 2008)
;
_diffrn_ambient_temperature 150(2)
_diffrn_detector_area_resol_mean 10.5082
_diffrn_measured_fraction_theta_full 0.995
_diffrn_measured_fraction_theta_max 0.977
_diffrn_measurement_device 'four-circle diffractometer'
_diffrn_measurement_device_type 'Agilent SuperNova, Dual, Cu at zero, Atlas'
_diffrn_measurement_method '\w scans'
_diffrn_radiation_monochromator mirror
_diffrn_radiation_type 'Cu K\a'
_diffrn_radiation_wavelength 1.54184
_diffrn_reflns_av_R_equivalents 0.0115
_diffrn_reflns_limit_h_max 10
_diffrn_reflns_limit_h_min -11
_diffrn_reflns_limit_k_max 8
_diffrn_reflns_limit_k_min -12
_diffrn_reflns_limit_l_max 10
_diffrn_reflns_limit_l_min -10
_diffrn_reflns_number 2848
_diffrn_reflns_theta_full 67.684
_diffrn_reflns_theta_max 73.952
_diffrn_reflns_theta_min 6.330
_exptl_absorpt_coefficient_mu 2.806
_exptl_absorpt_correction_T_max 0.940
_exptl_absorpt_correction_T_min 0.897
_exptl_absorpt_correction_type multi-scan
_exptl_absorpt_process_details
;
(CrysAlis PRO; Agilent, 2014)
;
_exptl_crystal_colour colourless
_exptl_crystal_density_diffrn 1.355
_exptl_crystal_description block
_exptl_crystal_F_000 376
_exptl_crystal_size_max 0.229
_exptl_crystal_size_mid 0.200
_exptl_crystal_size_min 0.139
_refine_diff_density_max 0.189
_refine_diff_density_min -0.197
_refine_ls_abs_structure_details
;
;
_refine_ls_extinction_method none
_refine_ls_goodness_of_fit_ref 1.084
_refine_ls_hydrogen_treatment constr
_refine_ls_matrix_type full
_refine_ls_number_parameters 111
_refine_ls_number_reflns 1366
_refine_ls_number_restraints 1
_refine_ls_restrained_S_all 1.084
_refine_ls_R_factor_all 0.0215
_refine_ls_R_factor_gt 0.0213
_refine_ls_shift/su_max 0.001
_refine_ls_shift/su_mean 0.000
_refine_ls_structure_factor_coef Fsqd
_refine_ls_weighting_details 'w=1/[\s^2^(Fo^2^)+(0.0375P)^2^+0.1081P] where P=(Fo^2^+2Fc^2^)/3'
_refine_ls_weighting_scheme calc
_refine_ls_wR_factor_gt 0.0570
_refine_ls_wR_factor_ref 0.0571
_reflns_number_gt 1351
_reflns_number_total 1366
_reflns_threshold_expression I>2\s(I)
_cod_data_source_file zs2329sup1.cif
_cod_data_source_block I
_cod_original_cell_volume 873.98(3)
_cod_database_code 2240543
_cod_database_fobs_code 2240543
_shelx_space_group_comment
;
The symmetry employed for this shelxl refinement is uniquely defined
by the following loop, which should always be used as a source of
symmetry information in preference to the above space-group names.
They are only intended as comments.
;
_shelx_estimated_absorpt_t_min 0.566
_shelx_estimated_absorpt_t_max 0.696
_shelxl_version_number .2013

loop_
_space_group_symop_operation_xyz
'x, y, z'
'-x, -y, z+1/2'
'-x+1/2, y+1/2, z+1/2'
'x+1/2, -y+1/2, z'

loop_
_atom_site_type_symbol
_atom_site_label
_atom_site_fract_x
_atom_site_fract_y
_atom_site_fract_z
_atom_site_U_iso_or_equiv
_atom_site_adp_type
_atom_site_calc_flag
_atom_site_occupancy
C C1 0.13501(18) 0.59856(18) 0.8660(2) 0.0227(4) Uani d 1
C C2 0.23657(17) 0.67547(17) 1.1015(2) 0.0208(3) Uani d 1
C C3 0.29550(18) 0.56187(17) 1.0365(2) 0.0203(3) Uani d 1
C C4 0.2865(2) 0.72261(17) 1.2365(3) 0.0257(4) Uani d 1
H H4 0.2483 0.7985 1.2829 0.031 Uiso calc 1
C C5 0.39534(19) 0.6532(2) 1.3007(3) 0.0279(4) Uani d 1
H H5 0.4342 0.6813 1.3931 0.034 Uiso calc 1
C C6 0.44760(19) 0.54145(19) 1.2283(3) 0.0273(4) Uani d 1
H H6 0.5220 0.4959 1.2752 0.033 Uiso calc 1
C C7 0.05003(18) 0.57871(19) 0.7259(3) 0.0271(4) Uani d 1
H H7 0.0177 0.4852 0.7251 0.033 Uiso calc 1
C C8 -0.0783(2) 0.6663(2) 0.7204(3) 0.0365(5) Uani d 1
H H8A -0.1375 0.6475 0.8070 0.055 Uiso calc 1
H H8B -0.1299 0.6488 0.6279 0.055 Uiso calc 1
H H8C -0.0499 0.7589 0.7227 0.055 Uiso calc 1
C C9 0.1411(2) 0.5992(3) 0.5875(3) 0.0421(6) Uani d 1
H H9A 0.1666 0.6923 0.5796 0.063 Uiso calc 1
H H9B 0.0897 0.5727 0.4977 0.063 Uiso calc 1
H H9C 0.2253 0.5457 0.5966 0.063 Uiso calc 1
N N1 0.23563(16) 0.52156(16) 0.9037(2) 0.0241(3) Uani d 1
N N2 0.40055(14) 0.49434(16) 1.0985(2) 0.0254(4) Uani d 1
S S1 0.10273(4) 0.73079(4) 0.98822(7) 0.02515(14) Uani d 1

loop_
_atom_site_aniso_label
_atom_site_aniso_U_11
_atom_site_aniso_U_22
_atom_site_aniso_U_33
_atom_site_aniso_U_12
_atom_site_aniso_U_13
_atom_site_aniso_U_23
C1 0.0205(8) 0.0253(8) 0.0224(10) -0.0013(7) 0.0032(7) -0.0026(8)
C2 0.0212(8) 0.0210(7) 0.0203(9) -0.0011(6) 0.0033(6) -0.0004(7)
C3 0.0199(7) 0.0206(7) 0.0204(9) -0.0026(6) 0.0032(6) -0.0024(7)
C4 0.0292(9) 0.0258(9) 0.0221(9) -0.0028(7) 0.0018(8) -0.0061(8)
C5 0.0302(9) 0.0353(11) 0.0184(9) -0.0058(7) -0.0024(7) 0.0002(9)
C6 0.0258(8) 0.0303(9) 0.0259(9) 0.0005(7) -0.0035(8) 0.0042(8)
C7 0.0266(8) 0.0293(9) 0.0254(9) -0.0036(7) -0.0032(8) -0.0030(8)
C8 0.0293(9) 0.0428(12) 0.0374(13) 0.0037(9) -0.0127(9) -0.0071(11)
C9 0.0351(11) 0.0705(16) 0.0207(11) -0.0072(11) -0.0024(8) -0.0025(11)
N1 0.0231(7) 0.0264(8) 0.0229(8) 0.0012(6) 0.0001(6) -0.0067(7)
N2 0.0238(8) 0.0239(7) 0.0284(9) 0.0024(6) -0.0016(6) -0.0002(7)
S1 0.0242(2) 0.0266(2) 0.0246(2) 0.00703(13) -0.0007(2) -0.0048(2)

loop_
_atom_type_symbol
_atom_type_description
_atom_type_scat_dispersion_real
_atom_type_scat_dispersion_imag
_atom_type_scat_source
C C 0.0181 0.0091 'International Tables Vol C Tables 4.2.6.8 and 6.1.1.4'
H H 0.0000 0.0000 'International Tables Vol C Tables 4.2.6.8 and 6.1.1.4'
N N 0.0311 0.0180 'International Tables Vol C Tables 4.2.6.8 and 6.1.1.4'
S S 0.3331 0.5567 'International Tables Vol C Tables 4.2.6.8 and 6.1.1.4'

loop_
_geom_angle_atom_site_label_1
_geom_angle_atom_site_label_2
_geom_angle_atom_site_label_3
_geom_angle
N1 C1 C7 122.91(17)
N1 C1 S1 115.73(15)
C7 C1 S1 121.36(14)
C4 C2 C3 120.08(17)
C4 C2 S1 130.92(14)
C3 C2 S1 108.98(14)
N2 C3 N1 121.16(16)
N2 C3 C2 123.53(18)
N1 C3 C2 115.30(16)
C2 C4 C5 116.51(17)
C2 C4 H4 121.7
C5 C4 H4 121.7
C4 C5 C6 119.6(2)
C4 C5 H5 120.2
C6 C5 H5 120.2
N2 C6 C5 124.73(18)
N2 C6 H6 117.6
C5 C6 H6 117.6
C1 C7 C8 112.90(18)
C1 C7 C9 109.85(15)
C8 C7 C9 111.1(2)
C1 C7 H7 107.6
C8 C7 H7 107.6
C9 C7 H7 107.6
C7 C8 H8A 109.5
C7 C8 H8B 109.5
H8A C8 H8B 109.5
C7 C8 H8C 109.5
H8A C8 H8C 109.5
H8B C8 H8C 109.5
C7 C9 H9A 109.5
C7 C9 H9B 109.5
H9A C9 H9B 109.5
C7 C9 H9C 109.5
H9A C9 H9C 109.5
H9B C9 H9C 109.5
C1 N1 C3 110.99(16)
C6 N2 C3 115.54(16)
C2 S1 C1 89.00(9)

loop_
_geom_bond_atom_site_label_1
_geom_bond_atom_site_label_2
_geom_bond_distance
C1 N1 1.291(2)
C1 C7 1.508(3)
C1 S1 1.7585(19)
C2 C4 1.383(3)
C2 C3 1.411(2)
C2 S1 1.7325(19)
C3 N2 1.342(2)
C3 N1 1.380(2)
C4 C5 1.388(3)
C4 H4 0.9500
C5 C6 1.400(3)
C5 H5 0.9500
C6 N2 1.334(3)
C6 H6 0.9500
C7 C8 1.524(3)
C7 C9 1.530(3)
C7 H7 1.0000
C8 H8A 0.9800
C8 H8B 0.9800
C8 H8C 0.9800
C9 H9A 0.9800
C9 H9B 0.9800
C9 H9C 0.9800

loop_
_geom_hbond_atom_site_label_D
_geom_hbond_atom_site_label_H
_geom_hbond_atom_site_label_A
_geom_hbond_site_symmetry_A
_geom_hbond_distance_DH
_geom_hbond_distance_HA
_geom_hbond_distance_DA
_geom_hbond_angle_DHA
C4 H4 N1 3 0.95 2.51 3.391(2) 153

loop_
_geom_torsion_atom_site_label_1
_geom_torsion_atom_site_label_2
_geom_torsion_atom_site_label_3
_geom_torsion_atom_site_label_4
_geom_torsion
C4 C2 C3 N2 -0.3(3)
S1 C2 C3 N2 -179.06(14)
C4 C2 C3 N1 178.46(16)
S1 C2 C3 N1 -0.3(2)
C3 C2 C4 C5 0.4(3)
S1 C2 C4 C5 178.89(15)
C2 C4 C5 C6 -0.4(3)
C4 C5 C6 N2 0.2(3)
N1 C1 C7 C8 169.47(19)
S1 C1 C7 C8 -11.0(2)
N1 C1 C7 C9 -65.9(3)
S1 C1 C7 C9 113.64(19)
C7 C1 N1 C3 -179.88(16)
S1 C1 N1 C3 0.6(2)
N2 C3 N1 C1 178.62(17)
C2 C3 N1 C1 -0.1(2)
C5 C6 N2 C3 0.0(3)
N1 C3 N2 C6 -178.61(17)
C2 C3 N2 C6 0.1(3)
C4 C2 S1 C1 -178.11(19)
C3 C2 S1 C1 0.50(14)
N1 C1 S1 C2 -0.64(15)
C7 C1 S1 C2 179.79(16)
